data_7038807
loop_
_publ_author_name
'Bortoluzzi, Marco'
'Ferretti, Eleonora'
'Marchetti, Fabio'
'Pampaloni, Guido'
'Zacchini, Stefano'

_publ_section_title
;
 Coordination complexes of niobium and tantalum pentahalides with a bulky
 NHC ligand.
;
_journal_issue 16
_journal_name_full 'Dalton transactions (Cambridge, England : 2003)'
_journal_page_first 6939
_journal_page_last 6948
_journal_paper_doi 10.1039/c6dt00533k
_journal_volume 45
_journal_year 2016
_chemical_formula_sum 'C19 H21 F6 N2 Ta'
_chemical_formula_weight 572.33
_chemical_name_systematic
; 
 ? 
;
_space_group_IT_number 62
_symmetry_cell_setting orthorhombic
_symmetry_space_group_name_Hall '-P 2ac 2n'
_symmetry_space_group_name_H-M 'P n m a'
_atom_sites_solution_hydrogens geom
_atom_sites_solution_primary direct
_atom_sites_solution_secondary difmap
_audit_creation_method SHELXL-97
_audit_update_record
;
2015-11-20 deposited with the CCDC.
2016-03-04 downloaded from the CCDC.
;
_cell_angle_alpha 90.00
_cell_angle_beta 90.00
_cell_angle_gamma 90.00
_cell_formula_units_Z 4
_cell_length_a 11.105(2)
_cell_length_b 16.481(3)
_cell_length_c 10.701(2)
_cell_measurement_reflns_used 5125
_cell_measurement_temperature 100(2)
_cell_measurement_theta_max 27.0765
_cell_measurement_theta_min 2.4715
_cell_volume 1958.5(6)
_computing_cell_refinement 'APEX2 (Bruker AXS, 2006)'
_computing_data_collection 'APEX2 (Bruker AXS, 2006)'
_computing_data_reduction 'SAINT (Bruker AXS, 2004)'
_computing_molecular_graphics 'ORTEPII (Johnson, 1996)'
_computing_publication_material 'XCIF (Bruker AXS, 2001)'
_computing_structure_refinement 'SHELXL-97 (Sheldrick, 1997)'
_computing_structure_solution 'SHELXS-97 (Sheldrick, 1990)'
_diffrn_ambient_temperature 100(2)
_diffrn_measured_fraction_theta_full 1.000
_diffrn_measured_fraction_theta_max 1.000
_diffrn_measurement_device_type 'CCD area detector'
_diffrn_measurement_method 'phi and omega scans'
_diffrn_radiation_monochromator graphite
_diffrn_radiation_source 'fine-focus sealed tube'
_diffrn_radiation_type MoK\a
_diffrn_radiation_wavelength 0.71073
_diffrn_reflns_av_R_equivalents 0.0609
_diffrn_reflns_av_unetI/netI 0.0336
_diffrn_reflns_limit_h_max 14
_diffrn_reflns_limit_h_min -14
_diffrn_reflns_limit_k_max 21
_diffrn_reflns_limit_k_min -21
_diffrn_reflns_limit_l_max 13
_diffrn_reflns_limit_l_min -13
_diffrn_reflns_number 17842
_diffrn_reflns_theta_full 27.00
_diffrn_reflns_theta_max 27.00
_diffrn_reflns_theta_min 2.27
_exptl_absorpt_coefficient_mu 5.673
_exptl_absorpt_correction_T_max 0.6008
_exptl_absorpt_correction_T_min 0.4638
_exptl_absorpt_correction_type empirical
_exptl_absorpt_process_details
; 
 Data were corrected for Lorentz polarization and absorption
 effects (empirical absorption correction SADABS).
 R(int) =  0.1516 (selected reflections only, before parameter refinement)
 R(int) =  0.0674 (selected reflections only, after parameter refinement)
;
_exptl_crystal_colour pale-yellow
_exptl_crystal_density_diffrn 1.941
_exptl_crystal_density_method 'not measured'
_exptl_crystal_description needle
_exptl_crystal_F_000 1104
_exptl_crystal_size_max 0.16
_exptl_crystal_size_mid 0.11
_exptl_crystal_size_min 0.10
_refine_diff_density_max 1.084
_refine_diff_density_min -0.925
_refine_diff_density_rms 0.127
_refine_ls_extinction_method none
_refine_ls_goodness_of_fit_ref 1.044
_refine_ls_hydrogen_treatment constr
_refine_ls_matrix_type full
_refine_ls_number_parameters 135
_refine_ls_number_reflns 2220
_refine_ls_number_restraints 0
_refine_ls_restrained_S_all 1.044
_refine_ls_R_factor_all 0.0348
_refine_ls_R_factor_gt 0.0238
_refine_ls_shift/su_max 0.001
_refine_ls_shift/su_mean 0.000
_refine_ls_structure_factor_coef Fsqd
_refine_ls_weighting_details 'calc w=1/[\s^2^(Fo^2^)+(0.0211P)^2^+2.8778P] where P=(Fo^2^+2Fc^2^)/3'
_refine_ls_weighting_scheme calc
_refine_ls_wR_factor_gt 0.0499
_refine_ls_wR_factor_ref 0.0549
_reflns_number_gt 1876
_reflns_number_total 2220
_reflns_threshold_expression >2sigma(I)
_cod_data_source_file c6dt00533k3.cif
_cod_data_source_block 5
_cod_depositor_comments
;
The following automatic conversions were performed:

'_symmetry_cell_setting' value 'Orthorhombic' changed to
'orthorhombic' according to
/usr/data/users/saulius/crontab/automatic-downloads/rss-feeds/RSC/lib/dictionaries/cif_core.dic
dictionary named 'cif_core.dic' version 2.4.2 from 2011-04-26.

Automatic conversion script
Id: cif_fix_values 4268 2015-11-12 08:31:59Z antanas 

 Adding full bibliography for 7038806--7038807.cif.
;
_cod_original_cell_volume 1958.7(7)
_cod_original_sg_symbol_H-M Pnma
_cod_database_code 7038807

loop_
_symmetry_equiv_pos_as_xyz
'x, y, z'
'-x+1/2, -y, z+1/2'
'-x, y+1/2, -z'
'x+1/2, -y+1/2, -z+1/2'
'-x, -y, -z'
'x-1/2, y, -z-1/2'
'x, -y-1/2, z'
'-x-1/2, y-1/2, z-1/2'

loop_
_atom_site_label
_atom_site_type_symbol
_atom_site_fract_x
_atom_site_fract_y
_atom_site_fract_z
_atom_site_U_iso_or_equiv
_atom_site_adp_type
_atom_site_occupancy
_atom_site_symmetry_multiplicity
_atom_site_calc_flag
_atom_site_refinement_flags
Ta1 Ta 0.904389(19) 0.7500 0.02101(2) 0.01719(8) Uani 1 2 d S
F1 F 1.0676(3) 0.7500 -0.0331(3) 0.0282(7) Uani 1 2 d S
F2 F 0.8697(2) 0.66990(14) -0.1003(2) 0.0293(5) Uani 1 1 d .
F3 F 0.9395(2) 0.66840(13) 0.1404(2) 0.0266(5) Uani 1 1 d .
F4 F 0.7415(3) 0.7500 0.0740(3) 0.0293(7) Uani 1 2 d S
N1 N 0.3650(3) 0.68421(18) 0.9539(3) 0.0192(7) Uani 1 1 d .
C1 C 0.3742(3) 0.7090(2) 1.0768(3) 0.0217(8) Uani 1 1 d .
H1 H 0.3795 0.6748 1.1481 0.026 Uiso 1 1 calc R
C2 C 0.3591(5) 0.7500 0.8817(5) 0.0172(11) Uani 1 2 d S
H2 H 0.3519 0.7500 0.7933 0.021 Uiso 1 2 calc SR
C3 C 0.3744(3) 0.6007(2) 0.9107(3) 0.0184(8) Uani 1 1 d .
C4 C 0.4817(3) 0.5776(2) 0.8518(3) 0.0197(8) Uani 1 1 d .
C5 C 0.4902(3) 0.4974(2) 0.8117(4) 0.0218(8) Uani 1 1 d .
H5 H 0.5606 0.4796 0.7695 0.026 Uiso 1 1 calc R
C6 C 0.3967(3) 0.4431(2) 0.8328(3) 0.0226(8) Uani 1 1 d .
H6 H 0.4040 0.3886 0.8048 0.027 Uiso 1 1 calc R
C7 C 0.2937(4) 0.4673(2) 0.8939(3) 0.0225(8) Uani 1 1 d .
H7 H 0.2311 0.4290 0.9082 0.027 Uiso 1 1 calc R
C8 C 0.2796(3) 0.5471(2) 0.9353(3) 0.0210(8) Uani 1 1 d .
C9 C 0.5851(3) 0.6352(2) 0.8328(4) 0.0249(8) Uani 1 1 d .
H9A H 0.6584 0.6042 0.8145 0.037 Uiso 1 1 calc R
H9B H 0.5972 0.6673 0.9088 0.037 Uiso 1 1 calc R
H9C H 0.5672 0.6715 0.7627 0.037 Uiso 1 1 calc R
C10 C 0.1656(4) 0.5710(2) 1.0012(4) 0.0272(9) Uani 1 1 d .
H10A H 0.1798 0.6203 1.0502 0.041 Uiso 1 1 calc R
H10B H 0.1404 0.5270 1.0570 0.041 Uiso 1 1 calc R
H10C H 0.1023 0.5812 0.9394 0.041 Uiso 1 1 calc R

loop_
_atom_site_aniso_label
_atom_site_aniso_U_11
_atom_site_aniso_U_22
_atom_site_aniso_U_33
_atom_site_aniso_U_23
_atom_site_aniso_U_13
_atom_site_aniso_U_12
Ta1 0.01798(12) 0.01865(11) 0.01494(12) 0.000 0.00025(9) 0.000
F1 0.0232(18) 0.0244(16) 0.037(2) 0.000 0.0047(14) 0.000
F2 0.0305(13) 0.0323(13) 0.0249(13) -0.0096(10) 0.0029(10) -0.0049(10)
F3 0.0314(13) 0.0249(11) 0.0234(12) 0.0068(9) 0.0027(10) 0.0006(10)
F4 0.0213(17) 0.0338(18) 0.0329(19) 0.000 0.0023(14) 0.000
N1 0.0237(16) 0.0167(15) 0.0172(18) 0.0008(12) -0.0002(13) 0.0000(12)
C1 0.029(2) 0.0229(19) 0.0136(19) 0.0007(15) 0.0000(16) 0.0008(15)
C2 0.017(3) 0.021(3) 0.014(3) 0.000 0.000(2) 0.000
C3 0.028(2) 0.0134(16) 0.0143(19) 0.0001(13) -0.0030(15) 0.0018(14)
C4 0.024(2) 0.0218(18) 0.0137(18) 0.0029(14) -0.0049(15) 0.0012(15)
C5 0.025(2) 0.0240(19) 0.017(2) -0.0010(14) -0.0003(16) 0.0049(16)
C6 0.031(2) 0.0171(17) 0.020(2) -0.0008(14) -0.0052(18) -0.0006(16)
C7 0.026(2) 0.0193(18) 0.022(2) 0.0039(15) -0.0040(17) -0.0026(16)
C8 0.026(2) 0.0200(18) 0.0171(18) 0.0028(14) -0.0028(17) 0.0002(15)
C9 0.023(2) 0.027(2) 0.025(2) 0.0020(16) 0.0008(17) -0.0009(17)
C10 0.029(2) 0.024(2) 0.029(2) 0.0015(16) 0.0047(17) 0.0009(16)

loop_
_atom_type_symbol
_atom_type_description
_atom_type_scat_dispersion_real
_atom_type_scat_dispersion_imag
_atom_type_scat_source
C C 0.0033 0.0016 'International Tables Vol C Tables 4.2.6.8 and 6.1.1.4'
H H 0.0000 0.0000 'International Tables Vol C Tables 4.2.6.8 and 6.1.1.4'
N N 0.0061 0.0033 'International Tables Vol C Tables 4.2.6.8 and 6.1.1.4'
F F 0.0171 0.0103 'International Tables Vol C Tables 4.2.6.8 and 6.1.1.4'
Ta Ta -0.7052 6.5227 'International Tables Vol C Tables 4.2.6.8 and 6.1.1.4'

loop_
_geom_angle_atom_site_label_1
_geom_angle_atom_site_label_2
_geom_angle_atom_site_label_3
_geom_angle
_geom_angle_site_symmetry_1
_geom_angle_site_symmetry_3
F2 Ta1 F2 88.56(14) . 7_575
F2 Ta1 F4 90.63(10) . .
F2 Ta1 F4 90.63(10) 7_575 .
F2 Ta1 F3 179.03(9) . 7_575
F2 Ta1 F3 90.52(10) 7_575 7_575
F4 Ta1 F3 89.68(10) . 7_575
F2 Ta1 F3 90.52(10) . .
F2 Ta1 F3 179.03(9) 7_575 .
F4 Ta1 F3 89.68(10) . .
F3 Ta1 F3 90.39(14) 7_575 .
F2 Ta1 F1 89.16(10) . .
F2 Ta1 F1 89.16(10) 7_575 .
F4 Ta1 F1 179.71(14) . .
F3 Ta1 F1 90.53(10) 7_575 .
F3 Ta1 F1 90.53(10) . .
C2 N1 C1 108.3(3) . .
C2 N1 C3 126.1(3) . .
C1 N1 C3 125.2(3) . .
C1 C1 N1 107.21(19) 7_575 .
C1 C1 H1 126.4 7_575 .
N1 C1 H1 126.4 . .
N1 C2 N1 108.9(4) 7_575 .
N1 C2 H2 125.5 7_575 .
N1 C2 H2 125.5 . .
C8 C3 C4 123.6(3) . .
C8 C3 N1 118.9(3) . .
C4 C3 N1 117.5(3) . .
C5 C4 C3 117.0(3) . .
C5 C4 C9 120.4(3) . .
C3 C4 C9 122.6(3) . .
C6 C5 C4 120.7(4) . .
C6 C5 H5 119.6 . .
C4 C5 H5 119.6 . .
C7 C6 C5 120.8(3) . .
C7 C6 H6 119.6 . .
C5 C6 H6 119.6 . .
C6 C7 C8 121.0(4) . .
C6 C7 H7 119.5 . .
C8 C7 H7 119.5 . .
C7 C8 C3 116.8(3) . .
C7 C8 C10 119.3(3) . .
C3 C8 C10 123.9(3) . .
C4 C9 H9A 109.5 . .
C4 C9 H9B 109.5 . .
H9A C9 H9B 109.5 . .
C4 C9 H9C 109.5 . .
H9A C9 H9C 109.5 . .
H9B C9 H9C 109.5 . .
C8 C10 H10A 109.5 . .
C8 C10 H10B 109.5 . .
H10A C10 H10B 109.5 . .
C8 C10 H10C 109.5 . .
H10A C10 H10C 109.5 . .
H10B C10 H10C 109.5 . .

loop_
_geom_bond_atom_site_label_1
_geom_bond_atom_site_label_2
_geom_bond_distance
_geom_bond_site_symmetry_2
Ta1 F2 1.891(2) .
Ta1 F2 1.891(2) 7_575
Ta1 F4 1.895(3) .
Ta1 F3 1.896(2) 7_575
Ta1 F3 1.896(2) .
Ta1 F1 1.902(3) .
N1 C2 1.332(4) .
N1 C1 1.382(5) .
N1 C3 1.456(4) .
C1 C1 1.351(7) 7_575
C1 H1 0.9500 .
C2 N1 1.332(4) 7_575
C2 H2 0.9500 .
C3 C8 1.399(5) .
C3 C4 1.400(5) .
C4 C5 1.394(5) .
C4 C9 1.503(5) .
C5 C6 1.388(5) .
C5 H5 0.9500 .
C6 C7 1.377(5) .
C6 H6 0.9500 .
C7 C8 1.397(5) .
C7 H7 0.9500 .
C8 C10 1.501(5) .
C9 H9A 0.9800 .
C9 H9B 0.9800 .
C9 H9C 0.9800 .
C10 H10A 0.9800 .
C10 H10B 0.9800 .
C10 H10C 0.9800 .

loop_
_geom_torsion_atom_site_label_1
_geom_torsion_atom_site_label_2
_geom_torsion_atom_site_label_3
_geom_torsion_atom_site_label_4
_geom_torsion
_geom_torsion_site_symmetry_4
C2 N1 C1 C1 -0.2(3) 7_575
C3 N1 C1 C1 173.2(3) 7_575
C1 N1 C2 N1 0.4(6) 7_575
C3 N1 C2 N1 -173.0(2) 7_575
C2 N1 C3 C8 -115.2(4) .
C1 N1 C3 C8 72.5(5) .
C2 N1 C3 C4 68.0(5) .
C1 N1 C3 C4 -104.4(4) .
C8 C3 C4 C5 2.8(5) .
N1 C3 C4 C5 179.5(3) .
C8 C3 C4 C9 -176.5(4) .
N1 C3 C4 C9 0.2(5) .
C3 C4 C5 C6 -1.6(5) .
C9 C4 C5 C6 177.7(3) .
C4 C5 C6 C7 0.0(6) .
C5 C6 C7 C8 0.6(6) .
C6 C7 C8 C3 0.5(5) .
C6 C7 C8 C10 179.9(3) .
C4 C3 C8 C7 -2.3(5) .
N1 C3 C8 C7 -178.9(3) .
C4 C3 C8 C10 178.4(3) .
N1 C3 C8 C10 1.8(5) .
